data_7009838
loop_
_publ_author_name
'Rombaut, Guillaume'
'Golhen, St\'ephane'
'Ouahab, Lahc\`ene'
'Mathoni\`ere, Corine'
'Kahn, Olivier'

_publ_section_title
;
 Structural and photomagnetic studies of a 1-D bimetallic chain
 [MnII2(L)2(H2O)][MoIV(CN)8]&#x00B7;5H2O
 (L&#x2005;=&#x2005;macrocycle): analogy with the photo-oxidation of
 K4[MoIV(CN)8]&#x00B7;2H2O
;
_journal_issue 20
_journal_name_full 'Journal of the Chemical Society, Dalton Transactions'
_journal_page_first 3609
_journal_paper_doi 10.1039/b003983g
_journal_year 2000
_chemical_formula_sum 'C38 H54 Mn2 Mo N18 O6'
_chemical_formula_weight 1064.81
_chemical_name_common '[MnL]2[Mo(CN)8]6H2O'
_chemical_name_systematic
; 
 ? 
;
_space_group_IT_number 14
_symmetry_cell_setting monoclinic
_symmetry_space_group_name_Hall '-P 2ybc'
_symmetry_space_group_name_H-M 'P 1 21/c 1'
_atom_sites_solution_hydrogens geom
_atom_sites_solution_primary direct
_atom_sites_solution_secondary difmap
_audit_creation_method SHELXL-97
_cell_angle_alpha 90.00
_cell_angle_beta 91.6972(18)
_cell_angle_gamma 90.00
_cell_formula_units_Z 4
_cell_length_a 13.2063(4)
_cell_length_b 17.5907(6)
_cell_length_c 20.7908(5)
_cell_measurement_reflns_used 25090
_cell_measurement_temperature 293(2)
_cell_measurement_theta_max 26.022
_cell_measurement_theta_min 0.998
_cell_volume 4827.8(2)
_computing_cell_refinement 'HKL Scalepack (Otwinowski & Minor 1997'
_computing_data_reduction 'HKL Denzo and Scalepack (Otwinowski & Minor 1997'
_computing_structure_refinement 'SHELXL-97 (Sheldrick, 1997)'
_computing_structure_solution 'SHELXS-97 (Sheldrick, 1990)'
_diffrn_ambient_temperature 293(2)
_diffrn_measured_fraction_theta_full 0.995
_diffrn_measured_fraction_theta_max 0.995
_diffrn_measurement_device_type 'Kappa CCD'
_diffrn_measurement_method CCD
_diffrn_radiation_monochromator graphite
_diffrn_radiation_source 'fine-focus sealed tube'
_diffrn_radiation_type MoK\a
_diffrn_radiation_wavelength 0.71073
_diffrn_reflns_av_R_equivalents 0.0351
_diffrn_reflns_av_sigmaI/netI 0.0584
_diffrn_reflns_limit_h_max 16
_diffrn_reflns_limit_h_min -15
_diffrn_reflns_limit_k_max 21
_diffrn_reflns_limit_k_min 0
_diffrn_reflns_limit_l_max 25
_diffrn_reflns_limit_l_min -24
_diffrn_reflns_number 16005
_diffrn_reflns_theta_full 26.03
_diffrn_reflns_theta_max 26.03
_diffrn_reflns_theta_min 1.52
_exptl_absorpt_coefficient_mu 0.833
_exptl_absorpt_correction_type none
_exptl_crystal_density_diffrn 1.465
_exptl_crystal_density_method 'not measured'
_exptl_crystal_F_000 2192
_refine_diff_density_max 1.088
_refine_diff_density_min -0.746
_refine_diff_density_rms 0.106
_refine_ls_extinction_method none
_refine_ls_goodness_of_fit_ref 1.086
_refine_ls_hydrogen_treatment mixed
_refine_ls_matrix_type full
_refine_ls_number_parameters 586
_refine_ls_number_reflns 9484
_refine_ls_number_restraints 0
_refine_ls_restrained_S_all 1.086
_refine_ls_R_factor_all 0.0819
_refine_ls_R_factor_gt 0.0512
_refine_ls_shift/su_max 0.003
_refine_ls_shift/su_mean 0.000
_refine_ls_structure_factor_coef Fsqd
_refine_ls_weighting_details 'w=1/[\s^2^(Fo^2^)+(0.0701P)^2^+4.3468P] where P=(Fo^2^+2Fc^2^)/3'
_refine_ls_weighting_scheme calc
_refine_ls_wR_factor_gt 0.1293
_refine_ls_wR_factor_ref 0.1492
_reflns_number_gt 7030
_reflns_number_total 9484
_reflns_threshold_expression >2sigma(I)
_cod_data_source_file b003983g.txt
_cod_data_source_block mnmacmo
_cod_depositor_comments
;
The following automatic conversions were performed:
'_symmetry_cell_setting' value 'Monoclinic' changed to 'monoclinic'
according to '/home/saulius/struct/CIF-dictionaries/cif_core.dic'
dictionary named 'cif_core.dic' version 2.4.1 from
2010-06-29.

'_exptl_absorpt_correction_type' value 'None' changed to
'none' according to '/home/saulius/struct/CIF-dictionaries/cif_core.dic'
dictionary named 'cif_core.dic' version 2.4.1 from 2010-06-29.

Automatic conversion script
Id: cif_fix_enum 1527 2010-12-29 10:47:43Z saulius 

The following automatic conversions were performed:

'_refine_ls_weighting_scheme' value 'calc
w=1/[\s^2^(Fo^2^)+(0.0701P)^2^+4.3468P] where P=(Fo^2^+2Fc^2^)/3' was
changed to 'calc'. New tag '_refine_ls_weighting_details' was
created. The value of the new tag was set to
'w=1/[\s^2^(Fo^2^)+(0.0701P)^2^+4.3468P] where P=(Fo^2^+2Fc^2^)/3'.

Automatic conversion script
Id: cif_fix_values 3143 2015-03-26 13:38:13Z robertas 
;
_cod_original_sg_symbol_H-M P21/c
_cod_database_code 7009838

loop_
_symmetry_equiv_pos_as_xyz
'x, y, z'
'x, -y+1/2, z+1/2'
'-x, -y, -z'
'-x, y-1/2, -z-1/2'

loop_
_atom_site_label
_atom_site_type_symbol
_atom_site_fract_x
_atom_site_fract_y
_atom_site_fract_z
_atom_site_U_iso_or_equiv
_atom_site_adp_type
_atom_site_occupancy
_atom_site_calc_flag
_atom_site_refinement_flags
_atom_site_disorder_assembly
_atom_site_disorder_group
Mo1 Mo 0.79427(3) 0.129297(18) 0.251866(15) 0.02995(11) Uani 1 d . . .
Mn1 Mn 1.00030(5) 0.37963(3) 0.18835(3) 0.03433(16) Uani 1 d . . .
Mn2 Mn 0.63365(6) 0.31456(4) 0.43069(3) 0.0548(2) Uani 1 d . . .
N1 N 0.8766(3) 0.2916(2) 0.19435(17) 0.0422(8) Uani 1 d . . .
N2 N 0.9703(3) 0.0872(2) 0.14715(18) 0.0499(10) Uani 1 d . . .
N3 N 0.7018(4) -0.0034(3) 0.1542(2) 0.0756(14) Uani 1 d . . .
N4 N 0.8718(3) -0.0343(2) 0.31411(17) 0.0442(9) Uani 1 d . . .
N5 N 0.6044(4) 0.0615(3) 0.3345(2) 0.0706(13) Uani 1 d . . .
N6 N 0.7383(3) 0.2562(2) 0.36348(19) 0.0510(10) Uani 1 d . . .
N7 N 0.5983(4) 0.2130(3) 0.1779(3) 0.0728(14) Uani 1 d . . .
N8 N 1.0128(3) 0.1601(2) 0.32982(18) 0.0490(9) Uani 1 d . . .
N9 N 1.0786(3) 0.3063(2) 0.1134(2) 0.0529(10) Uani 1 d . . .
N10 N 0.9458(3) 0.4126(2) 0.08804(16) 0.0484(10) Uani 1 d . . .
N11 N 0.8765(3) 0.4708(2) 0.19199(19) 0.0483(9) Uani 1 d . . .
N12 N 0.9911(3) 0.4178(2) 0.29400(16) 0.0461(9) Uani 1 d . . .
N13 N 1.0990(3) 0.2917(2) 0.24465(19) 0.0500(9) Uani 1 d . . .
N14 N 0.7540(4) 0.3957(4) 0.4735(2) 0.0774(16) Uani 1 d . . .
N15 N 0.6289(3) 0.4285(2) 0.38098(17) 0.0438(9) Uani 1 d . . .
N16 N 0.5065(3) 0.3170(3) 0.3539(2) 0.0663(12) Uani 1 d . . .
N17 N 0.5582(5) 0.1965(3) 0.4300(3) 0.103(2) Uani 1 d . . .
N18 N 0.6973(7) 0.2577(4) 0.5226(3) 0.120(3) Uani 1 d . . .
C1 C 0.8467(3) 0.2352(2) 0.21233(18) 0.0326(8) Uani 1 d . . .
C2 C 0.9082(3) 0.1012(2) 0.18265(19) 0.0377(9) Uani 1 d . . .
C3 C 0.7311(4) 0.0447(3) 0.1873(2) 0.0511(12) Uani 1 d . . .
C4 C 0.8447(3) 0.0232(2) 0.29361(19) 0.0380(9) Uani 1 d . . .
C5 C 0.6700(4) 0.0845(2) 0.3050(2) 0.0463(11) Uani 1 d . . .
C6 C 0.7596(3) 0.2115(2) 0.3255(2) 0.0384(9) Uani 1 d . . .
C7 C 0.6658(4) 0.1837(3) 0.2039(2) 0.0494(11) Uani 1 d . . .
C8 C 0.9358(4) 0.1499(2) 0.30424(19) 0.0370(9) Uani 1 d . . .
C9 C 1.0992(7) 0.2655(5) 0.0008(4) 0.133(4) Uani 1 d . . .
H9A H 1.1454 0.2290 0.0197 0.200 Uiso 1 calc R . .
H9B H 1.1344 0.2967 -0.0291 0.200 Uiso 1 calc R . .
H9C H 1.0447 0.2393 -0.0213 0.200 Uiso 1 calc R . .
C10 C 1.0566(5) 0.3155(4) 0.0537(3) 0.0721(19) Uani 1 d . . .
C11 C 0.9832(5) 0.3768(3) 0.0380(2) 0.0627(15) Uani 1 d . . .
C12 C 0.9494(7) 0.3973(5) -0.0254(3) 0.100(3) Uani 1 d . . .
H12 H 0.9746 0.3734 -0.0614 0.120 Uiso 1 calc R . .
C13 C 0.8768(7) 0.4552(6) -0.0311(4) 0.112(3) Uani 1 d . . .
H13 H 0.8532 0.4701 -0.0718 0.134 Uiso 1 calc R . .
C14 C 0.8414(6) 0.4886(4) 0.0199(3) 0.088(2) Uani 1 d . . .
H14 H 0.7929 0.5267 0.0154 0.105 Uiso 1 calc R . .
C16 C 0.8410(4) 0.5011(3) 0.1416(3) 0.0586(13) Uani 1 d . . .
C15 C 0.8764(4) 0.4671(3) 0.0803(3) 0.0595(14) Uani 1 d . . .
C17 C 0.7671(5) 0.5657(4) 0.1391(4) 0.098(2) Uani 1 d . . .
H17A H 0.7518 0.5808 0.1821 0.146 Uiso 1 calc R . .
H17B H 0.7060 0.5499 0.1168 0.146 Uiso 1 calc R . .
H17C H 0.7962 0.6078 0.1168 0.146 Uiso 1 calc R . .
C18 C 0.8511(4) 0.4968(3) 0.2572(3) 0.0661(15) Uani 1 d . . .
H18A H 0.7784 0.5038 0.2597 0.079 Uiso 1 calc R . .
H18B H 0.8837 0.5452 0.2663 0.079 Uiso 1 calc R . .
C19 C 0.8864(4) 0.4386(3) 0.3058(2) 0.0636(15) Uani 1 d . . .
H19A H 0.8816 0.4592 0.3489 0.076 Uiso 1 calc R . .
H19B H 0.8437 0.3939 0.3026 0.076 Uiso 1 calc R . .
C20 C 1.0334(5) 0.3582(3) 0.3367(2) 0.0653(16) Uani 1 d . . .
H20A H 0.9833 0.3187 0.3424 0.078 Uiso 1 calc R . .
H20B H 1.0505 0.3798 0.3785 0.078 Uiso 1 calc R . .
C21 C 1.1271(5) 0.3246(3) 0.3078(3) 0.0666(15) Uani 1 d . . .
H21A H 1.1779 0.3638 0.3028 0.080 Uiso 1 calc R . .
H21B H 1.1552 0.2855 0.3359 0.080 Uiso 1 calc R . .
C22 C 1.1845(4) 0.2705(3) 0.2049(3) 0.0681(16) Uani 1 d . . .
H22A H 1.2216 0.2288 0.2250 0.082 Uiso 1 calc R . .
H22B H 1.2302 0.3133 0.2013 0.082 Uiso 1 calc R . .
C23 C 1.1453(4) 0.2470(3) 0.1389(3) 0.0703(17) Uani 1 d . . .
H23A H 1.2015 0.2396 0.1106 0.084 Uiso 1 calc R . .
H23B H 1.1085 0.1995 0.1417 0.084 Uiso 1 calc R . .
C24 C 0.8270(6) 0.5252(5) 0.4847(4) 0.130(4) Uani 1 d . . .
H24A H 0.8684 0.5040 0.5189 0.195 Uiso 1 calc R . .
H24B H 0.7872 0.5661 0.5011 0.195 Uiso 1 calc R . .
H24C H 0.8696 0.5441 0.4516 0.195 Uiso 1 calc R . .
C25 C 0.7570(4) 0.4639(4) 0.4567(3) 0.0750(19) Uani 1 d . . .
C26 C 0.6854(4) 0.4855(3) 0.4029(2) 0.0536(12) Uani 1 d . . .
C27 C 0.6753(6) 0.5581(3) 0.3776(4) 0.083(2) Uani 1 d . . .
H27 H 0.7151 0.5978 0.3936 0.099 Uiso 1 calc R . .
C28 C 0.6055(6) 0.5704(4) 0.3283(4) 0.089(2) Uani 1 d . . .
H28 H 0.5972 0.6188 0.3109 0.107 Uiso 1 calc R . .
C29 C 0.5490(5) 0.5119(4) 0.3052(3) 0.0733(18) Uani 1 d . . .
H29 H 0.5026 0.5194 0.2712 0.088 Uiso 1 calc R . .
C30 C 0.5612(4) 0.4400(3) 0.3330(2) 0.0502(12) Uani 1 d . . .
C31 C 0.4991(4) 0.3719(4) 0.3151(3) 0.0629(15) Uani 1 d . . .
C32 C 0.4352(5) 0.3735(5) 0.2543(3) 0.104(3) Uani 1 d . . .
H32A H 0.3997 0.3261 0.2493 0.156 Uiso 1 calc R . .
H32B H 0.4778 0.3812 0.2182 0.156 Uiso 1 calc R . .
H32C H 0.3871 0.4143 0.2563 0.156 Uiso 1 calc R . .
C33 C 0.4503(6) 0.2456(4) 0.3440(5) 0.113(3) Uani 1 d . . .
H33A H 0.4810 0.2157 0.3106 0.136 Uiso 1 calc R . .
H33B H 0.3807 0.2563 0.3309 0.136 Uiso 1 calc R . .
C34 C 0.4536(7) 0.2024(4) 0.4071(6) 0.139(4) Uani 1 d . . .
H34A H 0.4139 0.2288 0.4386 0.167 Uiso 1 calc R . .
H34B H 0.4252 0.1520 0.4008 0.167 Uiso 1 calc R . .
C35 C 0.5732(11) 0.1605(5) 0.4941(6) 0.170(6) Uani 1 d . . .
H35A H 0.5265 0.1819 0.5244 0.204 Uiso 1 calc R . .
H35B H 0.5611 0.1062 0.4911 0.204 Uiso 1 calc R . .
C36 C 0.6788(12) 0.1753(6) 0.5159(5) 0.182(7) Uani 1 d . . .
H36A H 0.7247 0.1541 0.4851 0.218 Uiso 1 calc R . .
H36B H 0.6919 0.1505 0.5570 0.218 Uiso 1 calc R . .
C37 C 0.8037(9) 0.2788(7) 0.5269(3) 0.150(5) Uani 1 d . . .
H37A H 0.8384 0.2580 0.4904 0.180 Uiso 1 calc R . .
H37B H 0.8346 0.2575 0.5658 0.180 Uiso 1 calc R . .
C38 C 0.8149(7) 0.3639(6) 0.5277(3) 0.133(4) Uani 1 d . . .
H38A H 0.7917 0.3842 0.5681 0.160 Uiso 1 calc R . .
H38B H 0.8855 0.3777 0.5236 0.160 Uiso 1 calc R . .
O1W O 0.5134(4) 0.3617(3) 0.5025(2) 0.0890(15) Uani 1 d . . .
O2W O 0.4159(3) 0.2360(2) 0.10039(19) 0.0762(11) Uani 1 d . . .
O3W O 0.5879(4) -0.0169(3) 0.0438(2) 0.118(2) Uani 1 d . . .
O4W O 0.6622(4) 0.3767(3) 0.1827(3) 0.1174(19) Uani 1 d . . .
O5W O 0.6765(5) -0.1105(3) 0.4110(3) 0.125(2) Uani 1 d . . .
O6W O 0.4703(6) -0.0310(4) 0.3989(4) 0.165(3) Uani 1 d . . .

loop_
_atom_site_aniso_label
_atom_site_aniso_U_11
_atom_site_aniso_U_22
_atom_site_aniso_U_33
_atom_site_aniso_U_23
_atom_site_aniso_U_13
_atom_site_aniso_U_12
Mo1 0.0347(2) 0.02509(18) 0.03015(18) 0.00028(13) 0.00204(13) -0.00194(13)
Mn1 0.0412(4) 0.0299(3) 0.0321(3) 0.0001(2) 0.0044(3) -0.0028(3)
Mn2 0.0696(5) 0.0521(4) 0.0434(4) 0.0014(3) 0.0141(4) 0.0199(4)
N1 0.045(2) 0.036(2) 0.046(2) 0.0047(16) 0.0033(16) -0.0042(16)
N2 0.053(2) 0.055(2) 0.042(2) 0.0043(18) 0.0103(19) 0.0108(19)
N3 0.080(3) 0.073(3) 0.074(3) -0.029(3) -0.001(3) -0.022(3)
N4 0.058(2) 0.0314(19) 0.0432(19) 0.0019(16) 0.0040(17) 0.0067(17)
N5 0.065(3) 0.054(3) 0.094(3) -0.005(2) 0.036(3) -0.019(2)
N6 0.055(2) 0.049(2) 0.050(2) -0.0107(19) 0.0143(18) -0.0010(19)
N7 0.059(3) 0.061(3) 0.097(4) 0.017(3) -0.026(3) -0.001(2)
N8 0.050(3) 0.050(2) 0.046(2) 0.0101(18) -0.0099(19) -0.0080(19)
N9 0.054(2) 0.041(2) 0.065(3) -0.0174(19) 0.024(2) -0.0103(18)
N10 0.061(3) 0.049(2) 0.0358(19) 0.0028(17) -0.0001(17) -0.020(2)
N11 0.044(2) 0.038(2) 0.062(2) -0.0039(18) 0.0000(19) 0.0013(17)
N12 0.056(2) 0.049(2) 0.0338(18) -0.0032(16) 0.0087(16) -0.0069(18)
N13 0.045(2) 0.043(2) 0.062(2) 0.0131(18) -0.0075(19) -0.0046(17)
N14 0.069(3) 0.112(4) 0.051(3) -0.038(3) -0.013(2) 0.043(3)
N15 0.040(2) 0.049(2) 0.0430(19) -0.0088(17) 0.0040(16) 0.0039(17)
N16 0.050(3) 0.066(3) 0.083(3) -0.015(3) 0.007(2) -0.007(2)
N17 0.123(5) 0.055(3) 0.134(5) 0.017(3) 0.084(4) 0.007(3)
N18 0.161(7) 0.143(6) 0.058(3) 0.031(3) 0.032(4) 0.106(6)
C1 0.034(2) 0.032(2) 0.0324(19) -0.0007(17) 0.0008(16) 0.0009(17)
C2 0.047(3) 0.033(2) 0.033(2) 0.0043(17) -0.0039(19) 0.0019(18)
C3 0.054(3) 0.052(3) 0.048(2) -0.007(2) 0.002(2) -0.009(2)
C4 0.046(3) 0.033(2) 0.036(2) -0.0016(18) 0.0100(18) 0.0012(18)
C5 0.050(3) 0.031(2) 0.058(3) -0.002(2) 0.013(2) -0.006(2)
C6 0.037(2) 0.039(2) 0.040(2) 0.0046(19) 0.0063(18) -0.0027(18)
C7 0.046(3) 0.041(3) 0.060(3) 0.005(2) -0.005(2) -0.006(2)
C8 0.049(3) 0.028(2) 0.034(2) 0.0075(17) 0.0022(19) -0.0004(18)
C9 0.161(9) 0.147(8) 0.095(5) -0.073(6) 0.049(6) -0.008(6)
C10 0.081(4) 0.083(4) 0.054(3) -0.039(3) 0.036(3) -0.040(3)
C11 0.073(4) 0.078(4) 0.037(2) -0.006(2) 0.011(2) -0.040(3)
C12 0.120(6) 0.145(7) 0.034(3) -0.015(4) 0.010(3) -0.084(6)
C13 0.124(7) 0.142(8) 0.066(5) 0.049(5) -0.038(5) -0.066(6)
C14 0.097(5) 0.086(5) 0.077(4) 0.040(4) -0.038(4) -0.032(4)
C16 0.050(3) 0.041(3) 0.084(4) 0.012(3) -0.013(3) -0.006(2)
C15 0.060(3) 0.051(3) 0.066(3) 0.025(3) -0.024(3) -0.022(3)
C17 0.068(4) 0.067(4) 0.157(7) 0.016(4) -0.019(4) 0.016(3)
C18 0.058(3) 0.060(3) 0.082(4) -0.029(3) 0.016(3) 0.006(3)
C19 0.069(4) 0.069(3) 0.054(3) -0.019(3) 0.025(3) -0.012(3)
C20 0.099(5) 0.063(3) 0.033(2) 0.006(2) -0.005(3) -0.027(3)
C21 0.072(4) 0.059(3) 0.068(3) 0.021(3) -0.019(3) -0.012(3)
C22 0.043(3) 0.049(3) 0.113(5) 0.008(3) 0.011(3) 0.006(2)
C23 0.060(3) 0.043(3) 0.109(5) -0.017(3) 0.029(3) -0.005(2)
C24 0.091(6) 0.176(9) 0.122(6) -0.089(6) -0.010(5) -0.028(6)
C25 0.052(3) 0.105(5) 0.067(4) -0.053(4) 0.005(3) 0.009(3)
C26 0.048(3) 0.055(3) 0.058(3) -0.023(2) 0.015(2) 0.003(2)
C27 0.090(5) 0.044(3) 0.117(5) -0.024(3) 0.051(4) -0.013(3)
C28 0.111(6) 0.048(4) 0.112(6) 0.015(4) 0.051(5) 0.022(4)
C29 0.079(4) 0.082(4) 0.060(3) 0.019(3) 0.019(3) 0.036(4)
C30 0.045(3) 0.061(3) 0.045(2) -0.001(2) 0.006(2) 0.016(2)
C31 0.036(3) 0.088(4) 0.065(3) -0.019(3) -0.004(2) 0.015(3)
C32 0.074(5) 0.150(7) 0.087(5) -0.032(5) -0.039(4) 0.019(5)
C33 0.065(5) 0.092(5) 0.184(9) -0.039(6) 0.014(5) -0.033(4)
C34 0.128(8) 0.061(4) 0.235(12) -0.025(6) 0.108(8) -0.034(5)
C35 0.245(14) 0.078(6) 0.195(11) 0.058(7) 0.165(11) 0.062(8)
C36 0.276(16) 0.148(10) 0.128(8) 0.094(7) 0.123(10) 0.143(12)
C37 0.198(11) 0.204(11) 0.047(4) -0.002(5) -0.014(5) 0.148(10)
C38 0.113(7) 0.218(11) 0.065(4) -0.058(6) -0.046(4) 0.087(7)
O1W 0.101(4) 0.094(3) 0.074(3) 0.012(2) 0.036(2) 0.049(3)
O2W 0.074(3) 0.081(3) 0.073(2) 0.013(2) -0.002(2) -0.006(2)
O3W 0.134(5) 0.149(5) 0.070(3) -0.004(3) 0.008(3) -0.076(4)
O4W 0.101(4) 0.080(3) 0.172(6) 0.002(3) 0.009(4) 0.008(3)
O5W 0.142(5) 0.112(4) 0.119(4) -0.018(4) -0.014(4) -0.004(4)
O6W 0.192(7) 0.137(6) 0.169(6) 0.027(5) 0.070(5) -0.047(5)

loop_
_atom_type_symbol
_atom_type_description
_atom_type_scat_dispersion_real
_atom_type_scat_dispersion_imag
_atom_type_scat_source
C C 0.0033 0.0016 'International Tables Vol C Tables 4.2.6.8 and 6.1.1.4'
H H 0.0000 0.0000 'International Tables Vol C Tables 4.2.6.8 and 6.1.1.4'
N N 0.0061 0.0033 'International Tables Vol C Tables 4.2.6.8 and 6.1.1.4'
O O 0.0106 0.0060 'International Tables Vol C Tables 4.2.6.8 and 6.1.1.4'
Mn Mn 0.3368 0.7283 'International Tables Vol C Tables 4.2.6.8 and 6.1.1.4'
Mo Mo -1.6832 0.6857 'International Tables Vol C Tables 4.2.6.8 and 6.1.1.4'

loop_
_geom_angle_atom_site_label_1
_geom_angle_atom_site_label_2
_geom_angle_atom_site_label_3
_geom_angle
_geom_angle_site_symmetry_1
_geom_angle_site_symmetry_3
_geom_angle_publ_flag
C5 Mo1 C4 72.99(16) . . ?
C5 Mo1 C3 77.30(18) . . ?
C4 Mo1 C3 76.22(18) . . ?
C5 Mo1 C1 140.25(16) . . ?
C4 Mo1 C1 143.33(16) . . ?
C3 Mo1 C1 118.76(16) . . ?
C5 Mo1 C6 72.62(16) . . ?
C4 Mo1 C6 111.25(15) . . ?
C3 Mo1 C6 144.66(17) . . ?
C1 Mo1 C6 76.72(14) . . ?
C5 Mo1 C8 117.54(17) . . ?
C4 Mo1 C8 71.97(15) . . ?
C3 Mo1 C8 137.78(18) . . ?
C1 Mo1 C8 76.46(14) . . ?
C6 Mo1 C8 74.34(16) . . ?
C5 Mo1 C7 78.44(18) . . ?
C4 Mo1 C7 142.81(17) . . ?
C3 Mo1 C7 74.65(19) . . ?
C1 Mo1 C7 72.47(16) . . ?
C6 Mo1 C7 81.46(17) . . ?
C8 Mo1 C7 144.15(16) . . ?
C5 Mo1 C2 144.14(16) . . ?
C4 Mo1 C2 81.84(15) . . ?
C3 Mo1 C2 72.10(17) . . ?
C1 Mo1 C2 72.98(15) . . ?
C6 Mo1 C2 141.88(16) . . ?
C8 Mo1 C2 76.49(15) . . ?
C7 Mo1 C2 110.15(17) . . ?
N1 Mn1 N10 90.90(13) . . ?
N1 Mn1 N4 177.57(13) . 4_766 ?
N10 Mn1 N4 91.43(13) . 4_766 ?
N1 Mn1 N9 89.64(13) . . ?
N10 Mn1 N9 69.84(16) . . ?
N4 Mn1 N9 90.49(13) 4_766 . ?
N1 Mn1 N11 87.69(14) . . ?
N10 Mn1 N11 69.10(15) . . ?
N4 Mn1 N11 93.80(14) 4_766 . ?
N9 Mn1 N11 138.79(16) . . ?
N1 Mn1 N12 95.08(13) . . ?
N10 Mn1 N12 141.27(15) . . ?
N4 Mn1 N12 83.54(13) 4_766 . ?
N9 Mn1 N12 148.18(16) . . ?
N11 Mn1 N12 72.95(14) . . ?
N1 Mn1 N13 84.94(13) . . ?
N10 Mn1 N13 142.75(15) . . ?
N4 Mn1 N13 92.77(14) 4_766 . ?
N9 Mn1 N13 73.13(16) . . ?
N11 Mn1 N13 147.24(15) . . ?
N12 Mn1 N13 75.97(15) . . ?
N6 Mn2 N15 97.52(14) . . ?
N6 Mn2 N16 91.55(16) . . ?
N15 Mn2 N16 69.69(16) . . ?
N6 Mn2 N18 95.84(18) . . ?
N15 Mn2 N18 140.7(3) . . ?
N16 Mn2 N18 146.5(3) . . ?
N6 Mn2 N14 95.41(15) . . ?
N15 Mn2 N14 68.61(18) . . ?
N16 Mn2 N14 138.3(2) . . ?
N18 Mn2 N14 73.5(3) . . ?
N6 Mn2 N17 81.83(17) . . ?
N15 Mn2 N17 142.4(2) . . ?
N16 Mn2 N17 72.8(2) . . ?
N18 Mn2 N17 76.1(3) . . ?
N14 Mn2 N17 149.0(3) . . ?
N6 Mn2 O1W 173.03(16) . . ?
N15 Mn2 O1W 88.14(14) . . ?
N16 Mn2 O1W 86.60(17) . . ?
N18 Mn2 O1W 82.15(18) . . ?
N14 Mn2 O1W 90.43(18) . . ?
N17 Mn2 O1W 91.21(18) . . ?
C1 N1 Mn1 151.3(3) . . ?
C4 N4 Mn1 143.3(3) . 4_756 ?
C6 N6 Mn2 154.8(4) . . ?
C10 N9 C23 124.2(5) . . ?
C10 N9 Mn1 119.7(4) . . ?
C23 N9 Mn1 115.9(3) . . ?
C11 N10 C15 121.3(5) . . ?
C11 N10 Mn1 119.1(4) . . ?
C15 N10 Mn1 119.7(3) . . ?
C16 N11 C18 123.0(5) . . ?
C16 N11 Mn1 121.3(4) . . ?
C18 N11 Mn1 115.4(3) . . ?
C19 N12 C20 115.0(4) . . ?
C19 N12 Mn1 108.1(3) . . ?
C20 N12 Mn1 109.7(3) . . ?
C22 N13 C21 115.1(4) . . ?
C22 N13 Mn1 108.4(3) . . ?
C21 N13 Mn1 108.2(3) . . ?
C25 N14 C38 123.7(7) . . ?
C25 N14 Mn2 121.0(4) . . ?
C38 N14 Mn2 114.6(6) . . ?
C26 N15 C30 120.0(4) . . ?
C26 N15 Mn2 120.5(3) . . ?
C30 N15 Mn2 119.2(3) . . ?
C31 N16 C33 122.3(6) . . ?
C31 N16 Mn2 120.3(4) . . ?
C33 N16 Mn2 116.1(5) . . ?
C34 N17 C35 115.2(8) . . ?
C34 N17 Mn2 110.2(4) . . ?
C35 N17 Mn2 109.5(7) . . ?
C37 N18 C36 114.5(8) . . ?
C37 N18 Mn2 105.6(5) . . ?
C36 N18 Mn2 107.1(6) . . ?
N1 C1 Mo1 176.6(3) . . ?
N2 C2 Mo1 178.2(4) . . ?
N3 C3 Mo1 175.9(5) . . ?
N4 C4 Mo1 178.0(3) . . ?
N5 C5 Mo1 178.5(4) . . ?
N6 C6 Mo1 177.6(4) . . ?
N7 C7 Mo1 179.2(5) . . ?
N8 C8 Mo1 177.3(4) . . ?
N9 C10 C11 115.7(4) . . ?
N9 C10 C9 123.3(7) . . ?
C11 C10 C9 120.9(6) . . ?
N10 C11 C12 119.5(7) . . ?
N10 C11 C10 115.6(5) . . ?
C12 C11 C10 125.0(6) . . ?
C13 C12 C11 117.2(7) . . ?
C14 C13 C12 121.1(7) . . ?
C13 C14 C15 119.8(8) . . ?
N11 C16 C15 115.0(5) . . ?
N11 C16 C17 125.3(6) . . ?
C15 C16 C17 119.6(5) . . ?
N10 C15 C14 121.2(6) . . ?
N10 C15 C16 114.6(4) . . ?
C14 C15 C16 124.1(6) . . ?
N11 C18 C19 109.3(4) . . ?
N12 C19 C18 109.6(4) . . ?
N12 C20 C21 109.9(4) . . ?
N13 C21 C20 108.7(4) . . ?
N13 C22 C23 109.4(4) . . ?
N9 C23 C22 108.8(4) . . ?
N14 C25 C26 115.4(5) . . ?
N14 C25 C24 126.6(7) . . ?
C26 C25 C24 118.0(7) . . ?
N15 C26 C27 121.4(6) . . ?
N15 C26 C25 113.8(5) . . ?
C27 C26 C25 124.8(6) . . ?
C28 C27 C26 118.9(6) . . ?
C29 C28 C27 119.7(6) . . ?
C28 C29 C30 119.1(6) . . ?
N15 C30 C29 120.9(5) . . ?
N15 C30 C31 114.5(4) . . ?
C29 C30 C31 124.5(5) . . ?
N16 C31 C30 115.0(5) . . ?
N16 C31 C32 125.9(6) . . ?
C30 C31 C32 119.1(6) . . ?
N16 C33 C34 107.8(7) . . ?
N17 C34 C33 108.8(6) . . ?
C36 C35 N17 107.5(7) . . ?
C35 C36 N18 110.8(8) . . ?
N18 C37 C38 110.5(7) . . ?
N14 C38 C37 108.5(7) . . ?

loop_
_geom_bond_atom_site_label_1
_geom_bond_atom_site_label_2
_geom_bond_distance
_geom_bond_site_symmetry_2
_geom_bond_publ_flag
Mo1 C5 2.154(4) . ?
Mo1 C4 2.156(4) . ?
Mo1 C3 2.156(5) . ?
Mo1 C1 2.158(4) . ?
Mo1 C6 2.165(4) . ?
Mo1 C8 2.165(5) . ?
Mo1 C7 2.165(5) . ?
Mo1 C2 2.170(4) . ?
Mn1 N1 2.257(4) . ?
Mn1 N10 2.262(4) . ?
Mn1 N4 2.270(4) 4_766 ?
Mn1 N9 2.292(4) . ?
Mn1 N11 2.293(4) . ?
Mn1 N12 2.303(3) . ?
Mn1 N13 2.317(4) . ?
Mn2 N6 2.243(4) . ?
Mn2 N15 2.255(4) . ?
Mn2 N16 2.283(5) . ?
Mn2 N18 2.295(6) . ?
Mn2 N14 2.295(6) . ?
Mn2 N17 2.303(6) . ?
Mn2 O1W 2.362(4) . ?
N1 C1 1.136(5) . ?
N2 C2 1.146(5) . ?
N3 C3 1.150(6) . ?
N4 C4 1.150(5) . ?
N4 Mn1 2.270(4) 4_756 ?
N5 C5 1.150(6) . ?
N6 C6 1.155(5) . ?
N7 C7 1.151(6) . ?
N8 C8 1.148(5) . ?
N9 C10 1.276(7) . ?
N9 C23 1.455(7) . ?
N10 C11 1.324(6) . ?
N10 C15 1.332(7) . ?
N11 C16 1.255(6) . ?
N11 C18 1.480(6) . ?
N12 C19 1.458(6) . ?
N12 C20 1.472(7) . ?
N13 C22 1.466(7) . ?
N13 C21 1.472(7) . ?
N14 C25 1.251(8) . ?
N14 C38 1.475(8) . ?
N15 C26 1.323(6) . ?
N15 C30 1.334(6) . ?
N16 C31 1.260(7) . ?
N16 C33 1.470(8) . ?
N17 C34 1.452(12) . ?
N17 C35 1.483(12) . ?
N18 C37 1.454(14) . ?
N18 C36 1.476(15) . ?
C9 C10 1.528(8) . ?
C10 C11 1.481(9) . ?
C11 C12 1.426(9) . ?
C12 C13 1.401(12) . ?
C13 C14 1.311(12) . ?
C14 C15 1.378(7) . ?
C16 C15 1.494(8) . ?
C16 C17 1.498(8) . ?
C18 C19 1.503(8) . ?
C20 C21 1.512(8) . ?
C22 C23 1.511(8) . ?
C24 C25 1.525(9) . ?
C25 C26 1.493(8) . ?
C26 C27 1.387(8) . ?
C27 C28 1.375(10) . ?
C28 C29 1.351(10) . ?
C29 C30 1.398(7) . ?
C30 C31 1.494(8) . ?
C31 C32 1.499(8) . ?
C33 C34 1.516(12) . ?
C35 C36 1.476(18) . ?
C37 C38 1.505(14) . ?
